data_7057720
loop_
_publ_author_name
'Fan, Qiangwen'
'Tan, Hongbo'
'Li, Peng'
'Yan, Hong'

_publ_section_title
;
 Hetero-intermolecular [2+2] photocycloaddition of 1,4-dihydropyridines: a
 combined experimental and DFT study
;
_journal_issue 20
_journal_name_full 'New Journal of Chemistry'
_journal_page_first 16795
_journal_paper_doi 10.1039/C8NJ02192A
_journal_volume 42
_journal_year 2018
_chemical_formula_sum 'C44 H50 N2 O8'
_chemical_formula_weight 734.86
_space_group_IT_number 14
_space_group_name_Hall '-P 2ybc'
_space_group_name_H-M_alt 'P 1 21/c 1'
_symmetry_cell_setting monoclinic
_symmetry_space_group_name_Hall '-P 2ybc'
_symmetry_space_group_name_H-M 'P 1 21/c 1'
_atom_sites_solution_hydrogens geom
_atom_sites_solution_primary direct
_atom_sites_solution_secondary difmap
_audit_creation_method SHELXL-97
_audit_update_record
;
2018-03-29 deposited with the CCDC.
2018-09-04 downloaded from the CCDC.
;
_cell_angle_alpha 90.00
_cell_angle_beta 100.020(3)
_cell_angle_gamma 90.00
_cell_formula_units_Z 4
_cell_length_a 11.8540(13)
_cell_length_b 22.738(2)
_cell_length_c 14.8160(18)
_cell_measurement_reflns_used 13259
_cell_measurement_temperature 113(2)
_cell_measurement_theta_max 27.5
_cell_measurement_theta_min 3.0
_cell_volume 3932.5(7)
_computing_cell_refinement 'CrystalClear-SM Expert 2.1 b42'
_computing_data_collection 'CrystalClear-SM Expert 2.1 b42 (Rigaku, 2015)'
_computing_data_reduction 'CrystalClear-SM Expert 2.1 b42'
_computing_molecular_graphics 'CrystalStructure 4.1'
_computing_publication_material 'CrystalStructure 4.1 (Rigaku, 2014)'
_computing_structure_refinement 'SHELXL-97 (Sheldrick, 1997)'
_computing_structure_solution 'SHELXS-97 (Sheldrick, 1990)'
_diffrn_ambient_temperature 113(2)
_diffrn_detector_area_resol_mean 5.814
_diffrn_measured_fraction_theta_full 0.996
_diffrn_measured_fraction_theta_max 0.996
_diffrn_measurement_device_type 'Rigaku XtaLAB P200'
_diffrn_measurement_method '\w and \f scans'
_diffrn_radiation_monochromator multilayer
_diffrn_radiation_source 'rotating anode'
_diffrn_radiation_type MoK\a
_diffrn_radiation_wavelength 0.71073
_diffrn_reflns_av_R_equivalents 0.0217
_diffrn_reflns_av_sigmaI/netI 0.0120
_diffrn_reflns_limit_h_max 15
_diffrn_reflns_limit_h_min -15
_diffrn_reflns_limit_k_max 29
_diffrn_reflns_limit_k_min -29
_diffrn_reflns_limit_l_max 19
_diffrn_reflns_limit_l_min -19
_diffrn_reflns_number 50193
_diffrn_reflns_theta_full 27.52
_diffrn_reflns_theta_max 27.52
_diffrn_reflns_theta_min 3.01
_diffrn_standards_decay_% 0
_diffrn_standards_interval_count 0
_diffrn_standards_interval_time 0
_diffrn_standards_number 0
_exptl_absorpt_coefficient_mu 0.085
_exptl_absorpt_correction_T_max 0.9882
_exptl_absorpt_correction_T_min 0.9832
_exptl_absorpt_correction_type multi-scan
_exptl_absorpt_process_details 'REQAB (Rigaku, 1998)'
_exptl_crystal_colour Colorless
_exptl_crystal_density_diffrn 1.241
_exptl_crystal_density_method 'not measured'
_exptl_crystal_description Prism
_exptl_crystal_F_000 1568
_exptl_crystal_size_max 0.20
_exptl_crystal_size_mid 0.18
_exptl_crystal_size_min 0.14
_refine_diff_density_max 1.352
_refine_diff_density_min -0.749
_refine_diff_density_rms 0.058
_refine_ls_extinction_method none
_refine_ls_goodness_of_fit_ref 1.051
_refine_ls_hydrogen_treatment mixed
_refine_ls_matrix_type full
_refine_ls_number_parameters 497
_refine_ls_number_reflns 9008
_refine_ls_number_restraints 7
_refine_ls_restrained_S_all 1.175
_refine_ls_R_factor_all 0.0583
_refine_ls_R_factor_gt 0.0539
_refine_ls_shift/su_max 0.005
_refine_ls_shift/su_mean 0.000
_refine_ls_structure_factor_coef Fsqd
_refine_ls_weighting_details 'calc w=1/[\s^2^(Fo^2^)+(0.0759P)^2^+3.1432P] where P=(Fo^2^+2Fc^2^)/3'
_refine_ls_weighting_scheme calc
_refine_ls_wR_factor_gt 0.1481
_refine_ls_wR_factor_ref 0.1515
_reflns_number_gt 8075
_reflns_number_total 9008
_reflns_threshold_expression >2sigma(I)
_cod_data_source_file c8nj02192a2.cif
_cod_data_source_block shelx
_cod_depositor_comments
;
The following automatic conversions were performed:

'_symmetry_cell_setting' value 'Monoclinic' changed to 'monoclinic'
according to
/home/data/users/saulius/crontab/automatic-downloads/rss-feeds/RSC/lib/dictionaries/cif_core.dic
dictionary named 'cif_core.dic' version 2.4.2 from 2011-04-26.

'_exptl_absorpt_correction_type' value 'MULTI-SCAN' changed to
'multi-scan' according to
/home/data/users/saulius/crontab/automatic-downloads/rss-feeds/RSC/lib/dictionaries/cif_core.dic
dictionary named 'cif_core.dic' version 2.4.2 from 2011-04-26.

Automatic conversion script
Id: cif_fix_values 4973 2017-02-22 13:04:09Z antanas 

 Adding full bibliography for 7057720--7057722.cif.
;
_cod_original_cell_volume 3932.5(8)
_cod_original_sg_symbol_H-M P2(1)/c
_cod_database_code 7057720

loop_
_symmetry_equiv_pos_as_xyz
'x, y, z'
'-x, y+1/2, -z+1/2'
'-x, -y, -z'
'x, -y-1/2, z-1/2'

loop_
_atom_site_label
_atom_site_type_symbol
_atom_site_fract_x
_atom_site_fract_y
_atom_site_fract_z
_atom_site_U_iso_or_equiv
_atom_site_adp_type
_atom_site_occupancy
_atom_site_symmetry_multiplicity
_atom_site_calc_flag
_atom_site_refinement_flags
O1 O 0.09858(10) 0.90527(5) 0.89307(8) 0.0200(3) Uani 1 1 d .
O2 O -0.03084(12) 0.87673(6) 0.77214(9) 0.0271(3) Uani 1 1 d .
O3 O -0.21165(10) 1.02891(6) 0.75061(8) 0.0215(3) Uani 1 1 d .
O4 O -0.21429(9) 1.01051(6) 0.60055(8) 0.0189(2) Uani 1 1 d .
O5 O 0.11421(11) 1.13508(5) 0.50620(8) 0.0201(3) Uani 1 1 d .
O6 O 0.23203(12) 1.17351(6) 0.62748(9) 0.0306(3) Uani 1 1 d .
O7 O 0.42318(11) 1.02570(7) 0.65466(9) 0.0300(3) Uani 1 1 d .
O8 O 0.42510(10) 1.03469(6) 0.80614(8) 0.0209(3) Uani 1 1 d .
N1 N 0.11725(11) 1.06943(6) 0.81229(8) 0.0134(3) Uani 1 1 d .
N2 N 0.09080(11) 0.98052(6) 0.58962(9) 0.0162(3) Uani 1 1 d D
H2 H 0.0499(16) 0.9873(9) 0.5351(9) 0.019 Uiso 1 1 d D
C1 C 0.03538(12) 1.02240(7) 0.78817(10) 0.0130(3) Uani 1 1 d .
H1 H -0.0146 1.0166 0.8353 0.016 Uiso 1 1 calc R
C2 C 0.08687(13) 0.96175(7) 0.75852(10) 0.0137(3) Uani 1 1 d .
C3 C 0.02053(13) 0.97054(7) 0.65920(10) 0.0138(3) Uani 1 1 d .
H3 H -0.0377 0.9390 0.6410 0.017 Uiso 1 1 calc R
C4 C -0.03511(13) 1.02857(7) 0.68989(10) 0.0131(3) Uani 1 1 d .
C5 C -0.00675(13) 1.08218(7) 0.63381(10) 0.0136(3) Uani 1 1 d .
H5 H -0.0345 1.0719 0.5681 0.016 Uiso 1 1 calc R
C6 C 0.12429(13) 1.08537(7) 0.64521(10) 0.0137(3) Uani 1 1 d .
C7 C 0.19032(13) 1.07772(7) 0.74422(10) 0.0135(3) Uani 1 1 d .
H7 H 0.2481 1.1096 0.7619 0.016 Uiso 1 1 calc R
C8 C 0.24673(13) 1.01923(7) 0.71472(10) 0.0140(3) Uani 1 1 d .
C9 C 0.17640(13) 1.02557(7) 0.61641(10) 0.0146(3) Uani 1 1 d .
H9 H 0.2265 1.0315 0.5694 0.018 Uiso 1 1 calc R
C10 C 0.21822(13) 0.96525(7) 0.77051(10) 0.0139(3) Uani 1 1 d .
H10 H 0.2464 0.9748 0.8365 0.017 Uiso 1 1 calc R
C11 C 0.28041(13) 0.90938(7) 0.75024(11) 0.0165(3) Uani 1 1 d .
C12 C 0.38088(17) 0.89418(9) 0.80889(14) 0.0314(4) Uani 1 1 d .
H12 H 0.4056 0.9173 0.8620 0.038 Uiso 1 1 calc R
C13 C 0.44601(17) 0.84598(9) 0.79182(16) 0.0350(5) Uani 1 1 d .
H13 H 0.5142 0.8371 0.8336 0.042 Uiso 1 1 calc R
C14 C 0.41427(16) 0.81039(8) 0.71535(14) 0.0267(4) Uani 1 1 d .
C15 C 0.3115(2) 0.82396(9) 0.65958(14) 0.0360(5) Uani 1 1 d .
H15 H 0.2850 0.7997 0.6080 0.043 Uiso 1 1 calc R
C16 C 0.24541(18) 0.87221(9) 0.67679(14) 0.0314(4) Uani 1 1 d .
H16 H 0.1748 0.8797 0.6371 0.038 Uiso 1 1 calc R
C17 C 0.49001(19) 0.75782(9) 0.69835(17) 0.0382(5) Uani 1 1 d .
C18 C 0.4573(4) 0.7311(2) 0.6072(3) 0.0923(11) Uani 1 1 d U
H18A H 0.5123 0.7002 0.5992 0.138 Uiso 1 1 calc R
H18B H 0.4573 0.7613 0.5600 0.138 Uiso 1 1 calc R
H18C H 0.3805 0.7140 0.6017 0.138 Uiso 1 1 calc R
C19 C 0.4900(3) 0.71227(14) 0.7736(3) 0.0860(13) Uani 1 1 d .
H19A H 0.4147 0.6933 0.7662 0.129 Uiso 1 1 calc R
H19B H 0.5064 0.7316 0.8336 0.129 Uiso 1 1 calc R
H19C H 0.5488 0.6826 0.7696 0.129 Uiso 1 1 calc R
C20 C 0.6177(2) 0.77729(12) 0.7110(3) 0.0661(9) Uani 1 1 d .
H20A H 0.6657 0.7432 0.7036 0.099 Uiso 1 1 calc R
H20B H 0.6410 0.7939 0.7725 0.099 Uiso 1 1 calc R
H20C H 0.6266 0.8071 0.6650 0.099 Uiso 1 1 calc R
C21 C 0.04448(13) 0.90940(7) 0.80639(11) 0.0161(3) Uani 1 1 d .
C22 C 0.06053(15) 0.85817(8) 0.94812(12) 0.0221(3) Uani 1 1 d .
H22A H 0.0707 0.8194 0.9203 0.026 Uiso 1 1 calc R
H22B H -0.0215 0.8632 0.9519 0.026 Uiso 1 1 calc R
C23 C 0.1328(2) 0.86219(12) 1.04178(15) 0.0454(6) Uani 1 1 d .
H23A H 0.2134 0.8562 1.0371 0.068 Uiso 1 1 calc R
H23B H 0.1088 0.8319 1.0815 0.068 Uiso 1 1 calc R
H23C H 0.1233 0.9011 1.0679 0.068 Uiso 1 1 calc R
C24 C -0.16285(13) 1.02306(7) 0.68617(11) 0.0147(3) Uani 1 1 d .
C25 C -0.33853(13) 1.00217(8) 0.58623(12) 0.0215(3) Uani 1 1 d .
H25A H -0.3722 1.0126 0.5224 0.026 Uiso 1 1 calc R
H25B H -0.3722 1.0284 0.6279 0.026 Uiso 1 1 calc R
C26 C -0.36637(17) 0.93917(9) 0.60454(17) 0.0364(5) Uani 1 1 d .
H26A H -0.3348 0.9134 0.5621 0.055 Uiso 1 1 calc R
H26B H -0.4497 0.9342 0.5957 0.055 Uiso 1 1 calc R
H26C H -0.3327 0.9289 0.6677 0.055 Uiso 1 1 calc R
C27 C -0.06731(13) 1.13910(7) 0.65071(11) 0.0162(3) Uani 1 1 d .
C28 C -0.17254(15) 1.15088(8) 0.59571(13) 0.0245(4) Uani 1 1 d .
H28 H -0.2040 1.1234 0.5498 0.029 Uiso 1 1 calc R
C29 C -0.23242(17) 1.20222(9) 0.60685(15) 0.0324(4) Uani 1 1 d .
H29 H -0.3049 1.2091 0.5695 0.039 Uiso 1 1 calc R
C30 C -0.18692(18) 1.24324(9) 0.67204(15) 0.0319(4) Uani 1 1 d .
H30 H -0.2276 1.2784 0.6796 0.038 Uiso 1 1 calc R
C31 C -0.08177(19) 1.23258(8) 0.72604(14) 0.0310(4) Uani 1 1 d .
H31 H -0.0494 1.2609 0.7702 0.037 Uiso 1 1 calc R
C32 C -0.02261(16) 1.18063(8) 0.71629(12) 0.0232(4) Uani 1 1 d .
H32 H 0.0489 1.1735 0.7548 0.028 Uiso 1 1 calc R
C33 C 0.16376(13) 1.13699(7) 0.59479(11) 0.0166(3) Uani 1 1 d .
C34 C 0.13654(17) 1.18497(8) 0.44993(12) 0.0245(4) Uani 1 1 d .
H34A H 0.1223 1.1736 0.3844 0.029 Uiso 1 1 calc R
H34B H 0.2176 1.1973 0.4668 0.029 Uiso 1 1 calc R
C35 C 0.0590(2) 1.23509(9) 0.46500(15) 0.0356(5) Uani 1 1 d .
H35A H -0.0208 1.2219 0.4520 0.053 Uiso 1 1 calc R
H35B H 0.0696 1.2677 0.4240 0.053 Uiso 1 1 calc R
H35C H 0.0779 1.2483 0.5288 0.053 Uiso 1 1 calc R
C36 C 0.16493(13) 1.07990(7) 0.90528(10) 0.0148(3) Uani 1 1 d .
C37 C 0.22692(15) 1.13167(8) 0.92910(11) 0.0213(3) Uani 1 1 d .
H37 H 0.2385 1.1586 0.8826 0.026 Uiso 1 1 calc R
C38 C 0.27158(17) 1.14398(9) 1.01989(13) 0.0276(4) Uani 1 1 d .
H38 H 0.3139 1.1792 1.0349 0.033 Uiso 1 1 calc R
C39 C 0.25522(16) 1.10549(9) 1.08919(12) 0.0277(4) Uani 1 1 d .
H39 H 0.2856 1.1142 1.1514 0.033 Uiso 1 1 calc R
C40 C 0.19400(15) 1.05425(8) 1.06636(11) 0.0231(4) Uani 1 1 d .
H40 H 0.1825 1.0276 1.1133 0.028 Uiso 1 1 calc R
C41 C 0.14908(14) 1.04120(7) 0.97542(11) 0.0180(3) Uani 1 1 d .
H41 H 0.1074 1.0058 0.9609 0.022 Uiso 1 1 calc R
C42 C 0.37424(13) 1.02632(7) 0.71931(11) 0.0170(3) Uani 1 1 d .
C43 C 0.54917(14) 1.04131(9) 0.82204(13) 0.0243(4) Uani 1 1 d .
H43A H 0.5713 1.0758 0.7883 0.029 Uiso 1 1 calc R
H43B H 0.5857 1.0058 0.8013 0.029 Uiso 1 1 calc R
C44 C 0.58552(17) 1.04972(10) 0.92341(14) 0.0340(4) Uani 1 1 d .
H44A H 0.5435 1.0829 0.9438 0.051 Uiso 1 1 calc R
H44B H 0.6679 1.0578 0.9371 0.051 Uiso 1 1 calc R
H44C H 0.5689 1.0139 0.9555 0.051 Uiso 1 1 calc R

loop_
_atom_site_aniso_label
_atom_site_aniso_U_11
_atom_site_aniso_U_22
_atom_site_aniso_U_33
_atom_site_aniso_U_23
_atom_site_aniso_U_13
_atom_site_aniso_U_12
O1 0.0214(6) 0.0203(6) 0.0176(6) 0.0054(4) 0.0010(4) -0.0045(5)
O2 0.0306(7) 0.0258(6) 0.0232(6) 0.0028(5) -0.0004(5) -0.0129(5)
O3 0.0148(5) 0.0345(7) 0.0160(5) 0.0018(5) 0.0051(4) 0.0014(5)
O4 0.0105(5) 0.0298(6) 0.0163(5) -0.0034(5) 0.0018(4) -0.0012(4)
O5 0.0289(6) 0.0173(6) 0.0143(5) 0.0031(4) 0.0042(5) -0.0022(5)
O6 0.0319(7) 0.0328(7) 0.0245(6) 0.0070(5) -0.0021(5) -0.0164(6)
O7 0.0156(6) 0.0543(9) 0.0219(6) -0.0008(6) 0.0083(5) -0.0002(6)
O8 0.0105(5) 0.0322(7) 0.0197(6) -0.0007(5) 0.0021(4) -0.0006(5)
N1 0.0123(6) 0.0169(6) 0.0114(6) -0.0006(5) 0.0029(5) -0.0016(5)
N2 0.0140(6) 0.0225(7) 0.0119(6) -0.0016(5) 0.0022(5) -0.0011(5)
C1 0.0112(6) 0.0151(7) 0.0128(7) 0.0003(5) 0.0024(5) -0.0005(5)
C2 0.0125(7) 0.0144(7) 0.0142(7) 0.0004(5) 0.0025(5) 0.0001(5)
C3 0.0122(7) 0.0151(7) 0.0141(7) -0.0006(5) 0.0024(5) 0.0002(5)
C4 0.0112(7) 0.0158(7) 0.0123(7) -0.0006(5) 0.0021(5) 0.0005(5)
C5 0.0127(7) 0.0159(7) 0.0124(6) 0.0002(5) 0.0027(5) 0.0010(5)
C6 0.0135(7) 0.0160(7) 0.0122(7) 0.0005(5) 0.0038(5) 0.0001(5)
C7 0.0118(6) 0.0159(7) 0.0131(7) 0.0007(5) 0.0032(5) 0.0000(5)
C8 0.0113(7) 0.0170(7) 0.0139(7) 0.0004(5) 0.0030(5) 0.0005(5)
C9 0.0128(7) 0.0178(7) 0.0138(7) 0.0004(5) 0.0038(5) 0.0016(5)
C10 0.0119(7) 0.0157(7) 0.0140(7) 0.0003(5) 0.0020(5) 0.0006(5)
C11 0.0146(7) 0.0166(7) 0.0186(7) 0.0008(6) 0.0040(6) 0.0008(6)
C12 0.0253(9) 0.0281(9) 0.0357(10) -0.0123(8) -0.0089(8) 0.0089(7)
C13 0.0209(9) 0.0288(10) 0.0497(12) -0.0105(9) -0.0095(8) 0.0094(7)
C14 0.0261(9) 0.0177(8) 0.0370(10) -0.0025(7) 0.0070(8) 0.0040(7)
C15 0.0480(12) 0.0249(9) 0.0297(10) -0.0103(8) -0.0082(9) 0.0120(9)
C16 0.0336(10) 0.0247(9) 0.0299(10) -0.0067(7) -0.0114(8) 0.0103(8)
C17 0.0355(11) 0.0220(9) 0.0574(14) -0.0082(9) 0.0085(10) 0.0101(8)
C18 0.0928(14) 0.0885(14) 0.0924(14) -0.0284(10) 0.0074(10) 0.0368(10)
C19 0.078(2) 0.0434(16) 0.148(4) 0.033(2) 0.051(2) 0.0394(16)
C20 0.0470(15) 0.0384(14) 0.122(3) -0.0092(16) 0.0411(17) 0.0076(11)
C21 0.0150(7) 0.0163(7) 0.0173(7) 0.0011(6) 0.0039(6) 0.0013(6)
C22 0.0248(8) 0.0196(8) 0.0221(8) 0.0072(6) 0.0049(7) -0.0028(6)
C23 0.0482(13) 0.0527(14) 0.0300(11) 0.0219(10) -0.0083(10) -0.0222(11)
C24 0.0126(7) 0.0159(7) 0.0156(7) 0.0018(5) 0.0024(5) 0.0010(5)
C25 0.0094(7) 0.0328(9) 0.0216(8) -0.0029(7) 0.0005(6) -0.0003(6)
C26 0.0232(9) 0.0336(11) 0.0524(13) -0.0065(9) 0.0065(9) -0.0081(8)
C27 0.0170(7) 0.0169(7) 0.0159(7) 0.0030(6) 0.0063(6) 0.0023(6)
C28 0.0205(8) 0.0242(8) 0.0277(9) -0.0005(7) 0.0013(7) 0.0046(7)
C29 0.0240(9) 0.0301(10) 0.0422(11) 0.0037(8) 0.0037(8) 0.0119(8)
C30 0.0368(11) 0.0229(9) 0.0389(11) 0.0030(8) 0.0144(9) 0.0126(8)
C31 0.0443(11) 0.0203(9) 0.0282(9) -0.0033(7) 0.0058(8) 0.0064(8)
C32 0.0273(9) 0.0201(8) 0.0214(8) -0.0003(6) 0.0019(7) 0.0035(7)
C33 0.0157(7) 0.0189(7) 0.0159(7) 0.0022(6) 0.0048(6) 0.0011(6)
C34 0.0339(9) 0.0218(8) 0.0185(8) 0.0067(6) 0.0068(7) -0.0033(7)
C35 0.0443(12) 0.0249(9) 0.0370(11) 0.0111(8) 0.0053(9) 0.0054(8)
C36 0.0124(7) 0.0192(7) 0.0127(7) -0.0007(6) 0.0018(5) 0.0017(6)
C37 0.0233(8) 0.0230(8) 0.0173(8) -0.0002(6) 0.0029(6) -0.0052(6)
C38 0.0278(9) 0.0319(9) 0.0217(9) -0.0050(7) -0.0002(7) -0.0103(7)
C39 0.0255(9) 0.0411(11) 0.0150(8) -0.0022(7) -0.0011(6) -0.0048(8)
C40 0.0214(8) 0.0326(9) 0.0150(7) 0.0039(7) 0.0022(6) -0.0001(7)
C41 0.0172(7) 0.0206(8) 0.0160(7) 0.0008(6) 0.0025(6) -0.0007(6)
C42 0.0132(7) 0.0192(7) 0.0190(8) 0.0007(6) 0.0037(6) 0.0014(6)
C43 0.0103(7) 0.0322(9) 0.0298(9) 0.0013(7) 0.0019(6) -0.0019(6)
C44 0.0210(9) 0.0452(12) 0.0325(10) -0.0032(9) -0.0042(8) -0.0036(8)

loop_
_atom_type_symbol
_atom_type_description
_atom_type_scat_dispersion_real
_atom_type_scat_dispersion_imag
_atom_type_scat_source
C C 0.0033 0.0016 'International Tables Vol C Tables 4.2.6.8 and 6.1.1.4'
H H 0.0000 0.0000 'International Tables Vol C Tables 4.2.6.8 and 6.1.1.4'
N N 0.0061 0.0033 'International Tables Vol C Tables 4.2.6.8 and 6.1.1.4'
O O 0.0106 0.0060 'International Tables Vol C Tables 4.2.6.8 and 6.1.1.4'

loop_
_geom_angle_atom_site_label_1
_geom_angle_atom_site_label_2
_geom_angle_atom_site_label_3
_geom_angle
C21 O1 C22 116.38(13)
C24 O4 C25 116.48(12)
C33 O5 C34 116.21(13)
C42 O8 C43 116.38(13)
C36 N1 C1 120.13(12)
C36 N1 C7 117.96(12)
C1 N1 C7 112.35(12)
C9 N2 C3 112.17(12)
C9 N2 H2 112.1(14)
C3 N2 H2 112.7(14)
N1 C1 C4 113.13(12)
N1 C1 C2 115.68(12)
C4 C1 C2 89.38(11)
N1 C1 H1 112.3
C4 C1 H1 112.3
C2 C1 H1 112.3
C21 C2 C10 113.45(12)
C21 C2 C3 112.92(12)
C10 C2 C3 115.94(12)
C21 C2 C1 112.03(12)
C10 C2 C1 110.52(12)
C3 C2 C1 89.71(11)
N2 C3 C2 115.70(12)
N2 C3 C4 113.24(12)
C2 C3 C4 90.15(11)
N2 C3 H3 112.0
C2 C3 H3 112.0
C4 C3 H3 112.0
C24 C4 C5 110.88(12)
C24 C4 C1 113.50(12)
C5 C4 C1 116.33(12)
C24 C4 C3 112.75(12)
C5 C4 C3 111.35(12)
C1 C4 C3 90.63(11)
C27 C5 C6 116.05(13)
C27 C5 C4 115.43(12)
C6 C5 C4 106.79(12)
C27 C5 H5 105.9
C6 C5 H5 105.9
C4 C5 H5 105.9
C33 C6 C5 112.17(13)
C33 C6 C7 114.05(13)
C5 C6 C7 115.75(12)
C33 C6 C9 111.45(12)
C5 C6 C9 111.40(12)
C7 C6 C9 90.13(11)
N1 C7 C6 114.11(12)
N1 C7 C8 114.48(12)
C6 C7 C8 90.06(11)
N1 C7 H7 112.2
C6 C7 H7 112.2
C8 C7 H7 112.2
C42 C8 C10 111.72(12)
C42 C8 C9 113.70(12)
C10 C8 C9 116.25(12)
C42 C8 C7 111.43(12)
C10 C8 C7 112.09(12)
C9 C8 C7 89.85(11)
N2 C9 C8 115.30(13)
N2 C9 C6 113.21(12)
C8 C9 C6 89.88(11)
N2 C9 H9 112.2
C8 C9 H9 112.2
C6 C9 H9 112.2
C11 C10 C2 116.66(13)
C11 C10 C8 113.39(12)
C2 C10 C8 106.84(12)
C11 C10 H10 106.4
C2 C10 H10 106.4
C8 C10 H10 106.4
C16 C11 C12 116.54(16)
C16 C11 C10 125.10(15)
C12 C11 C10 118.36(15)
C13 C12 C11 121.68(18)
C13 C12 H12 119.2
C11 C12 H12 119.2
C12 C13 C14 121.85(18)
C12 C13 H13 119.1
C14 C13 H13 119.1
C15 C14 C13 116.27(17)
C15 C14 C17 123.57(18)
C13 C14 C17 120.12(18)
C14 C15 C16 122.00(18)
C14 C15 H15 119.0
C16 C15 H15 119.0
C11 C16 C15 121.50(17)
C11 C16 H16 119.2
C15 C16 H16 119.2
C18 C17 C19 111.0(3)
C18 C17 C14 113.7(2)
C19 C17 C14 109.5(2)
C18 C17 C20 108.9(3)
C19 C17 C20 103.3(2)
C14 C17 C20 109.96(18)
C17 C18 H18A 109.5
C17 C18 H18B 109.5
H18A C18 H18B 109.5
C17 C18 H18C 109.5
H18A C18 H18C 109.5
H18B C18 H18C 109.5
C17 C19 H19A 109.5
C17 C19 H19B 109.5
H19A C19 H19B 109.5
C17 C19 H19C 109.5
H19A C19 H19C 109.5
H19B C19 H19C 109.5
C17 C20 H20A 109.5
C17 C20 H20B 109.5
H20A C20 H20B 109.5
C17 C20 H20C 109.5
H20A C20 H20C 109.5
H20B C20 H20C 109.5
O2 C21 O1 123.99(15)
O2 C21 C2 124.71(15)
O1 C21 C2 111.26(13)
O1 C22 C23 106.79(14)
O1 C22 H22A 110.4
C23 C22 H22A 110.4
O1 C22 H22B 110.4
C23 C22 H22B 110.4
H22A C22 H22B 108.6
C22 C23 H23A 109.5
C22 C23 H23B 109.5
H23A C23 H23B 109.5
C22 C23 H23C 109.5
H23A C23 H23C 109.5
H23B C23 H23C 109.5
O3 C24 O4 124.82(14)
O3 C24 C4 125.27(14)
O4 C24 C4 109.91(12)
O4 C25 C26 110.12(15)
O4 C25 H25A 109.6
C26 C25 H25A 109.6
O4 C25 H25B 109.6
C26 C25 H25B 109.6
H25A C25 H25B 108.2
C25 C26 H26A 109.5
C25 C26 H26B 109.5
H26A C26 H26B 109.5
C25 C26 H26C 109.5
H26A C26 H26C 109.5
H26B C26 H26C 109.5
C32 C27 C28 118.15(15)
C32 C27 C5 123.96(14)
C28 C27 C5 117.87(15)
C29 C28 C27 121.04(18)
C29 C28 H28 119.5
C27 C28 H28 119.5
C30 C29 C28 120.26(18)
C30 C29 H29 119.9
C28 C29 H29 119.9
C31 C30 C29 119.31(17)
C31 C30 H30 120.3
C29 C30 H30 120.3
C30 C31 C32 120.56(18)
C30 C31 H31 119.7
C32 C31 H31 119.7
C27 C32 C31 120.66(17)
C27 C32 H32 119.7
C31 C32 H32 119.7
O6 C33 O5 124.49(15)
O6 C33 C6 125.69(15)
O5 C33 C6 109.78(13)
O5 C34 C35 109.14(15)
O5 C34 H34A 109.9
C35 C34 H34A 109.9
O5 C34 H34B 109.9
C35 C34 H34B 109.9
H34A C34 H34B 108.3
C34 C35 H35A 109.5
C34 C35 H35B 109.5
H35A C35 H35B 109.5
C34 C35 H35C 109.5
H35A C35 H35C 109.5
H35B C35 H35C 109.5
C41 C36 C37 118.29(14)
C41 C36 N1 122.33(14)
C37 C36 N1 119.34(14)
C38 C37 C36 120.64(16)
C38 C37 H37 119.7
C36 C37 H37 119.7
C37 C38 C39 120.78(17)
C37 C38 H38 119.6
C39 C38 H38 119.6
C40 C39 C38 119.02(16)
C40 C39 H39 120.5
C38 C39 H39 120.5
C39 C40 C41 120.82(16)
C39 C40 H40 119.6
C41 C40 H40 119.6
C40 C41 C36 120.45(16)
C40 C41 H41 119.8
C36 C41 H41 119.8
O7 C42 O8 124.68(15)
O7 C42 C8 125.49(15)
O8 C42 C8 109.82(13)
O8 C43 C44 106.32(14)
O8 C43 H43A 110.5
C44 C43 H43A 110.5
O8 C43 H43B 110.5
C44 C43 H43B 110.5
H43A C43 H43B 108.7
C43 C44 H44A 109.5
C43 C44 H44B 109.5
H44A C44 H44B 109.5
C43 C44 H44C 109.5
H44A C44 H44C 109.5
H44B C44 H44C 109.5

loop_
_geom_bond_atom_site_label_1
_geom_bond_atom_site_label_2
_geom_bond_distance
O1 C21 1.3351(19)
O1 C22 1.4640(19)
O2 C21 1.204(2)
O3 C24 1.2067(19)
O4 C24 1.3391(19)
O4 C25 1.4632(18)
O5 C33 1.3422(19)
O5 C34 1.4591(19)
O6 C33 1.201(2)
O7 C42 1.203(2)
O8 C42 1.336(2)
O8 C43 1.4563(19)
N1 C36 1.4154(19)
N1 C1 1.4465(19)
N1 C7 1.4515(19)
N2 C9 1.448(2)
N2 C3 1.4514(19)
N2 H2 0.880(10)
C1 C4 1.554(2)
C1 C2 1.600(2)
C1 H1 1.0000
C2 C21 1.516(2)
C2 C10 1.538(2)
C2 C3 1.556(2)
C3 C4 1.577(2)
C3 H3 1.0000
C4 C24 1.511(2)
C4 C5 1.545(2)
C5 C27 1.522(2)
C5 C6 1.535(2)
C5 H5 1.0000
C6 C33 1.509(2)
C6 C7 1.548(2)
C6 C9 1.582(2)
C7 C8 1.584(2)
C7 H7 1.0000
C8 C42 1.510(2)
C8 C10 1.550(2)
C8 C9 1.554(2)
C9 H9 1.0000
C10 C11 1.525(2)
C10 H10 1.0000
C11 C16 1.383(2)
C11 C12 1.390(2)
C12 C13 1.389(3)
C12 H12 0.9500
C13 C14 1.390(3)
C13 H13 0.9500
C14 C15 1.383(3)
C14 C17 1.542(3)
C15 C16 1.397(3)
C15 H15 0.9500
C16 H16 0.9500
C17 C18 1.469(5)
C17 C19 1.522(4)
C17 C20 1.556(4)
C18 H18A 0.9800
C18 H18B 0.9800
C18 H18C 0.9800
C19 H19A 0.9800
C19 H19B 0.9800
C19 H19C 0.9800
C20 H20A 0.9800
C20 H20B 0.9800
C20 H20C 0.9800
C22 C23 1.501(3)
C22 H22A 0.9900
C22 H22B 0.9900
C23 H23A 0.9800
C23 H23B 0.9800
C23 H23C 0.9800
C25 C26 1.505(3)
C25 H25A 0.9900
C25 H25B 0.9900
C26 H26A 0.9800
C26 H26B 0.9800
C26 H26C 0.9800
C27 C32 1.392(2)
C27 C28 1.392(2)
C28 C29 1.391(3)
C28 H28 0.9500
C29 C30 1.383(3)
C29 H29 0.9500
C30 C31 1.380(3)
C30 H30 0.9500
C31 C32 1.394(3)
C31 H31 0.9500
C32 H32 0.9500
C34 C35 1.505(3)
C34 H34A 0.9900
C34 H34B 0.9900
C35 H35A 0.9800
C35 H35B 0.9800
C35 H35C 0.9800
C36 C41 1.399(2)
C36 C37 1.400(2)
C37 C38 1.386(2)
C37 H37 0.9500
C38 C39 1.388(3)
C38 H38 0.9500
C39 C40 1.383(3)
C39 H39 0.9500
C40 C41 1.392(2)
C40 H40 0.9500
C41 H41 0.9500
C43 C44 1.501(3)
C43 H43A 0.9900
C43 H43B 0.9900
C44 H44A 0.9800
C44 H44B 0.9800
C44 H44C 0.9800

loop_
_geom_hbond_atom_site_label_D
_geom_hbond_atom_site_label_H
_geom_hbond_atom_site_label_A
_geom_hbond_distance_DH
_geom_hbond_distance_HA
_geom_hbond_distance_DA
_geom_hbond_angle_DHA
_geom_hbond_site_symmetry_A
N2 H2 N2 0.880(10) 2.379(12) 3.238(3) 165.1(19) 3_576

loop_
_geom_torsion_atom_site_label_1
_geom_torsion_atom_site_label_2
_geom_torsion_atom_site_label_3
_geom_torsion_atom_site_label_4
_geom_torsion
C36 N1 C1 C4 162.43(13)
C7 N1 C1 C4 -52.01(16)
C36 N1 C1 C2 -96.48(16)
C7 N1 C1 C2 49.08(17)
N1 C1 C2 C21 132.59(13)
C4 C1 C2 C21 -111.90(13)
N1 C1 C2 C10 5.02(17)
C4 C1 C2 C10 120.54(12)
N1 C1 C2 C3 -112.70(13)
C4 C1 C2 C3 2.81(11)
C9 N2 C3 C2 -49.07(17)
C9 N2 C3 C4 53.04(17)
C21 C2 C3 N2 -132.83(14)
C10 C2 C3 N2 0.49(19)
C1 C2 C3 N2 113.28(13)
C21 C2 C3 C4 111.12(13)
C10 C2 C3 C4 -115.56(13)
C1 C2 C3 C4 -2.77(11)
N1 C1 C4 C24 -129.71(13)
C2 C1 C4 C24 112.48(13)
N1 C1 C4 C5 0.74(18)
C2 C1 C4 C5 -117.08(13)
N1 C1 C4 C3 115.04(13)
C2 C1 C4 C3 -2.77(11)
N2 C3 C4 C24 128.71(13)
C2 C3 C4 C24 -113.06(13)
N2 C3 C4 C5 3.34(17)
C2 C3 C4 C5 121.57(12)
N2 C3 C4 C1 -115.38(13)
C2 C3 C4 C1 2.85(11)
C24 C4 C5 C27 47.04(17)
C1 C4 C5 C27 -84.63(16)
C3 C4 C5 C27 173.45(12)
C24 C4 C5 C6 177.69(12)
C1 C4 C5 C6 46.01(16)
C3 C4 C5 C6 -55.90(15)
C27 C5 C6 C33 -48.62(17)
C4 C5 C6 C33 -178.92(12)
C27 C5 C6 C7 84.62(16)
C4 C5 C6 C7 -45.68(16)
C27 C5 C6 C9 -174.33(12)
C4 C5 C6 C9 55.37(15)
C36 N1 C7 C6 -161.07(13)
C1 N1 C7 C6 52.56(17)
C36 N1 C7 C8 97.10(16)
C1 N1 C7 C8 -49.27(16)
C33 C6 C7 N1 131.52(14)
C5 C6 C7 N1 -0.86(18)
C9 C6 C7 N1 -114.82(13)
C33 C6 C7 C8 -111.45(13)
C5 C6 C7 C8 116.17(13)
C9 C6 C7 C8 2.22(11)
N1 C7 C8 C42 -130.04(13)
C6 C7 C8 C42 113.26(13)
N1 C7 C8 C10 -3.99(17)
C6 C7 C8 C10 -120.70(12)
N1 C7 C8 C9 114.45(13)
C6 C7 C8 C9 -2.26(11)
C3 N2 C9 C8 47.95(17)
C3 N2 C9 C6 -53.59(17)
C42 C8 C9 N2 132.99(14)
C10 C8 C9 N2 1.14(18)
C7 C8 C9 N2 -113.57(13)
C42 C8 C9 C6 -111.23(13)
C10 C8 C9 C6 116.92(13)
C7 C8 C9 C6 2.21(11)
C33 C6 C9 N2 -128.59(14)
C5 C6 C9 N2 -2.47(17)
C7 C6 C9 N2 115.39(13)
C33 C6 C9 C8 113.76(13)
C5 C6 C9 C8 -120.12(12)
C7 C6 C9 C8 -2.26(11)
C21 C2 C10 C11 49.76(18)
C3 C2 C10 C11 -83.32(16)
C1 C2 C10 C11 176.54(12)
C21 C2 C10 C8 177.78(12)
C3 C2 C10 C8 44.70(16)
C1 C2 C10 C8 -55.43(15)
C42 C8 C10 C11 -48.61(17)
C9 C8 C10 C11 84.15(16)
C7 C8 C10 C11 -174.50(12)
C42 C8 C10 C2 -178.52(12)
C9 C8 C10 C2 -45.76(16)
C7 C8 C10 C2 55.59(15)
C2 C10 C11 C16 42.5(2)
C8 C10 C11 C16 -82.3(2)
C2 C10 C11 C12 -138.18(17)
C8 C10 C11 C12 97.05(19)
C16 C11 C12 C13 3.4(3)
C10 C11 C12 C13 -175.99(19)
C11 C12 C13 C14 0.0(4)
C12 C13 C14 C15 -3.0(3)
C12 C13 C14 C17 179.2(2)
C13 C14 C15 C16 2.6(3)
C17 C14 C15 C16 -179.6(2)
C12 C11 C16 C15 -3.8(3)
C10 C11 C16 C15 175.60(19)
C14 C15 C16 C11 0.8(4)
C15 C14 C17 C18 12.9(4)
C13 C14 C17 C18 -169.4(3)
C15 C14 C17 C19 -111.9(3)
C13 C14 C17 C19 65.8(3)
C15 C14 C17 C20 135.3(3)
C13 C14 C17 C20 -47.0(3)
C22 O1 C21 O2 -1.0(2)
C22 O1 C21 C2 176.74(13)
C10 C2 C21 O2 -133.15(17)
C3 C2 C21 O2 1.4(2)
C1 C2 C21 O2 100.86(19)
C10 C2 C21 O1 49.18(17)
C3 C2 C21 O1 -176.31(12)
C1 C2 C21 O1 -76.81(16)
C21 O1 C22 C23 -179.99(17)
C25 O4 C24 O3 -1.5(2)
C25 O4 C24 C4 178.38(13)
C5 C4 C24 O3 -114.14(17)
C1 C4 C24 O3 19.0(2)
C3 C4 C24 O3 120.24(17)
C5 C4 C24 O4 66.02(16)
C1 C4 C24 O4 -160.86(13)
C3 C4 C24 O4 -59.60(16)
C24 O4 C25 C26 -87.05(18)
C6 C5 C27 C32 -35.1(2)
C4 C5 C27 C32 90.91(19)
C6 C5 C27 C28 143.30(15)
C4 C5 C27 C28 -90.66(18)
C32 C27 C28 C29 -1.0(3)
C5 C27 C28 C29 -179.58(17)
C27 C28 C29 C30 1.3(3)
C28 C29 C30 C31 -0.2(3)
C29 C30 C31 C32 -1.1(3)
C28 C27 C32 C31 -0.3(3)
C5 C27 C32 C31 178.18(16)
C30 C31 C32 C27 1.3(3)
C34 O5 C33 O6 -7.2(2)
C34 O5 C33 C6 175.01(13)
C5 C6 C33 O6 127.22(18)
C7 C6 C33 O6 -6.8(2)
C9 C6 C33 O6 -107.10(19)
C5 C6 C33 O5 -55.04(17)
C7 C6 C33 O5 170.89(12)
C9 C6 C33 O5 70.64(16)
C33 O5 C34 C35 -80.51(19)
C1 N1 C36 C41 9.5(2)
C7 N1 C36 C41 -134.21(15)
C1 N1 C36 C37 -168.23(14)
C7 N1 C36 C37 48.1(2)
C41 C36 C37 C38 0.2(3)
N1 C36 C37 C38 177.99(16)
C36 C37 C38 C39 -0.4(3)
C37 C38 C39 C40 0.4(3)
C38 C39 C40 C41 -0.1(3)
C39 C40 C41 C36 -0.2(3)
C37 C36 C41 C40 0.1(2)
N1 C36 C41 C40 -177.64(15)
C43 O8 C42 O7 -2.3(2)
C43 O8 C42 C8 178.99(14)
C10 C8 C42 O7 120.21(18)
C9 C8 C42 O7 -13.8(2)
C7 C8 C42 O7 -113.54(19)
C10 C8 C42 O8 -61.08(17)
C9 C8 C42 O8 164.90(13)
C7 C8 C42 O8 65.17(16)
C42 O8 C43 C44 -179.70(15)
